data_2208168
loop_
_publ_author_name
'Cheng-Juan Li'
'Jian-Min Dou'
'Da-Cheng Li'
'Da-Qi Wang'

_publ_section_title
;3,6,14,17-Tetraoxa-23,24-diazatricyclo[17.3.1.1^8.12^]tetracosa-1(23),8,10,12(24),19,21-hexaene
 (bis-pyridino-18-crown-6)
;
_journal_coeditor_code SJ6178
_journal_issue 2
_journal_name_full 'Acta Crystallographica Section E'
_journal_page_first o416
_journal_page_last o417
_journal_paper_doi 10.1107/S1600536805042522
_journal_volume 62
_journal_year 2006
_chemical_formula_iupac 'C18 H22 N2 O4'
_chemical_formula_moiety 'C18 H22 N2 O4'
_chemical_formula_sum 'C18 H22 N2 O4'
_chemical_formula_weight 330.38
_chemical_melting_point .418E-305
_chemical_name_common bis-pyridino-18-crown-6
_chemical_name_systematic
;
3,6,14,17-Tetraoxa-23,24-diazatricyclo[17.3.1.1^8.12^]tetracosa-
1(23),8,10,12(24),19,21-hexaene
;
_space_group_IT_number 61
_symmetry_cell_setting orthorhombic
_symmetry_space_group_name_Hall '-P 2ac 2ab'
_symmetry_space_group_name_H-M 'P b c a'
_atom_sites_solution_hydrogens geom
_atom_sites_solution_primary direct
_atom_sites_solution_secondary difmap
_audit_creation_method SHELXL97
_cell_angle_alpha 90.00
_cell_angle_beta 90.00
_cell_angle_gamma 90.00
_cell_formula_units_Z 4
_cell_length_a 14.797(4)
_cell_length_b 7.2616(19)
_cell_length_c 15.191(4)
_cell_measurement_reflns_used 3983
_cell_measurement_temperature 298(2)
_cell_measurement_theta_max 25.03
_cell_measurement_theta_min 2.68
_cell_volume 1632.3(7)
_computing_cell_refinement 'SAINT (Siemens, 1996)'
_computing_data_collection 'SMART (Siemens, 1996)'
_computing_data_reduction SAINT
_computing_molecular_graphics 'SHELXTL (Sheldrick, 1997b)'
_computing_publication_material SHELXTL
_computing_structure_refinement 'SHELXL97 (Sheldrick, 1997a)'
_computing_structure_solution 'SHELXS97 (Sheldrick, 1997a)'
_diffrn_ambient_temperature 298(2)
_diffrn_measured_fraction_theta_full 1.000
_diffrn_measured_fraction_theta_max 1.000
_diffrn_measurement_device_type 'Siemens SMART CCD area-detector'
_diffrn_measurement_method '\f and \w'
_diffrn_radiation_monochromator graphite
_diffrn_radiation_source 'fine-focus sealed tube'
_diffrn_radiation_type MoK\a
_diffrn_radiation_wavelength 0.71073
_diffrn_reflns_av_R_equivalents 0.0215
_diffrn_reflns_av_sigmaI/netI 0.0138
_diffrn_reflns_limit_h_max 17
_diffrn_reflns_limit_h_min -15
_diffrn_reflns_limit_k_max 8
_diffrn_reflns_limit_k_min -8
_diffrn_reflns_limit_l_max 15
_diffrn_reflns_limit_l_min -18
_diffrn_reflns_number 7873
_diffrn_reflns_theta_full 25.03
_diffrn_reflns_theta_max 25.03
_diffrn_reflns_theta_min 2.68
_diffrn_standards_number 0
_exptl_absorpt_coefficient_mu 0.096
_exptl_absorpt_correction_T_max 0.9619
_exptl_absorpt_correction_T_min 0.9511
_exptl_absorpt_correction_type multi-scan
_exptl_absorpt_process_details '(SADABS; Sheldrick, 1996)'
_exptl_crystal_colour colourless
_exptl_crystal_density_diffrn 1.344
_exptl_crystal_density_method 'not measured'
_exptl_crystal_description block
_exptl_crystal_F_000 704
_exptl_crystal_size_max 0.53
_exptl_crystal_size_mid 0.48
_exptl_crystal_size_min 0.41
_refine_diff_density_max 0.156
_refine_diff_density_min -0.162
_refine_ls_extinction_method none
_refine_ls_goodness_of_fit_ref 1.074
_refine_ls_hydrogen_treatment constr
_refine_ls_matrix_type full
_refine_ls_number_parameters 109
_refine_ls_number_reflns 1449
_refine_ls_number_restraints 0
_refine_ls_restrained_S_all 1.074
_refine_ls_R_factor_all 0.0429
_refine_ls_R_factor_gt 0.0344
_refine_ls_shift/su_max 0.000
_refine_ls_shift/su_mean 0.000
_refine_ls_structure_factor_coef Fsqd
_refine_ls_weighting_details 'calc w = 1/[\s^2^(Fo^2^)+(0.044P)^2^+0.3434P] where P=(Fo^2^+2Fc^2^)/3'
_refine_ls_weighting_scheme calc
_refine_ls_wR_factor_gt 0.0846
_refine_ls_wR_factor_ref 0.0922
_reflns_number_gt 1198
_reflns_number_total 1449
_reflns_threshold_expression I>2\s(I)
_cod_data_source_file sj6178.cif
_cod_data_source_block I
_cod_depositor_comments
;
The following automatic conversions were performed:
'_symmetry_cell_setting' value 'Orthorhombic' changed to 'orthorhombic'
according to '/home/saulius/struct/CIF-dictionaries/cif_core.dic'
dictionary named 'cif_core.dic' version 2.4.1 from 2010-06-29.

Automatic conversion script
Id: cif_fix_enum 1527 2010-12-29 10:47:43Z saulius 

The following automatic conversions were performed:

'_symmetry_cell_setting' value 'Orthorhombic' changed to
'orthorhombic' according to
/home/saulius/struct/CIF-dictionaries/cif_core.dic dictionary named
'cif_core.dic' version 2.4.1 from 2010-06-29.

Automatic conversion script
Id: cif_fix_values 1715 2011-07-08 13:25:40Z adriana 
;
_cod_original_cell_volume 1632.2(7)
_cod_database_code 2208168
_cod_database_fobs_code 2208168

loop_
_symmetry_equiv_pos_as_xyz
'x, y, z'
'-x+1/2, -y, z+1/2'
'-x, y+1/2, -z+1/2'
'x+1/2, -y+1/2, -z'
'-x, -y, -z'
'x-1/2, y, -z-1/2'
'x, -y-1/2, z-1/2'
'-x-1/2, y-1/2, z'

loop_
_atom_site_label
_atom_site_fract_x
_atom_site_fract_y
_atom_site_fract_z
_atom_site_U_iso_or_equiv
_atom_site_adp_type
_atom_site_calc_flag
_atom_site_refinement_flags
_atom_site_occupancy
_atom_site_type_symbol
N1 0.42741(7) 0.20203(15) 0.55600(7) 0.0406(3) Uani d . 1 N
O1 0.31042(7) -0.00677(14) 0.74059(6) 0.0525(3) Uani d . 1 O
O2 0.47088(6) -0.20438(13) 0.65585(6) 0.0479(3) Uani d . 1 O
C1 0.43062(9) 0.19300(17) 0.46801(9) 0.0393(3) Uani d . 1 C
C2 0.36574(9) 0.10226(19) 0.41847(9) 0.0460(3) Uani d . 1 C
H2 0.3696 0.0997 0.3574 0.055 Uiso calc R 1 H
C3 0.29560(10) 0.01621(19) 0.46120(10) 0.0473(4) Uani d . 1 C
H3 0.2509 -0.0446 0.4294 0.057 Uiso calc R 1 H
C4 0.29230(9) 0.02119(18) 0.55207(9) 0.0444(3) Uani d . 1 C
H4 0.2459 -0.0375 0.5824 0.053 Uiso calc R 1 H
C5 0.35927(9) 0.11519(18) 0.59710(8) 0.0398(3) Uani d . 1 C
C6 0.35935(10) 0.1337(2) 0.69609(9) 0.0493(4) Uani d . 1 C
H6A 0.4214 0.1322 0.7167 0.059 Uiso calc R 1 H
H6B 0.3336 0.2522 0.7116 0.059 Uiso calc R 1 H
C7 0.36313(10) -0.1589(2) 0.77064(9) 0.0551(4) Uani d . 1 C
H7A 0.3272 -0.2297 0.8120 0.066 Uiso calc R 1 H
H7B 0.4151 -0.1116 0.8023 0.066 Uiso calc R 1 H
C8 0.39595(10) -0.2859(2) 0.69949(10) 0.0527(4) Uani d . 1 C
H8A 0.4138 -0.4029 0.7250 0.063 Uiso calc R 1 H
H8B 0.3477 -0.3086 0.6576 0.063 Uiso calc R 1 H
C9 0.51030(10) 0.2870(2) 0.42654(9) 0.0471(3) Uani d . 1 C
H9A 0.4972 0.4168 0.4184 0.056 Uiso calc R 1 H
H9B 0.5626 0.2763 0.4648 0.056 Uiso calc R 1 H

loop_
_atom_site_aniso_label
_atom_site_aniso_U_11
_atom_site_aniso_U_22
_atom_site_aniso_U_33
_atom_site_aniso_U_12
_atom_site_aniso_U_13
_atom_site_aniso_U_23
N1 0.0424(6) 0.0408(6) 0.0385(6) 0.0015(5) 0.0016(5) -0.0006(5)
O1 0.0483(6) 0.0645(6) 0.0446(6) 0.0013(5) 0.0098(4) 0.0067(5)
O2 0.0465(6) 0.0560(6) 0.0411(5) -0.0045(4) 0.0080(4) 0.0000(4)
C1 0.0429(7) 0.0366(7) 0.0384(7) 0.0059(5) 0.0027(5) 0.0013(5)
C2 0.0525(8) 0.0501(8) 0.0354(7) 0.0027(7) -0.0004(6) -0.0010(6)
C3 0.0467(8) 0.0483(8) 0.0468(8) -0.0033(6) -0.0058(6) -0.0051(6)
C4 0.0422(7) 0.0447(7) 0.0465(8) -0.0027(6) 0.0052(6) -0.0006(6)
C5 0.0419(7) 0.0382(7) 0.0395(7) 0.0041(6) 0.0017(6) -0.0010(5)
C6 0.0528(8) 0.0552(8) 0.0401(7) -0.0042(7) 0.0041(6) -0.0038(6)
C7 0.0521(9) 0.0726(10) 0.0407(8) 0.0010(8) 0.0072(6) 0.0103(7)
C8 0.0485(8) 0.0583(9) 0.0514(8) -0.0036(7) 0.0082(7) 0.0098(7)
C9 0.0524(8) 0.0465(8) 0.0423(7) -0.0029(6) 0.0046(6) -0.0005(6)

loop_
_atom_type_symbol
_atom_type_description
_atom_type_scat_dispersion_real
_atom_type_scat_dispersion_imag
_atom_type_scat_source
C C 0.0033 0.0016 'International Tables Vol C Tables 4.2.6.8 and 6.1.1.4'
H H 0.0000 0.0000 'International Tables Vol C Tables 4.2.6.8 and 6.1.1.4'
O O 0.0106 0.0060 'International Tables Vol C Tables 4.2.6.8 and 6.1.1.4'
N N 0.0061 0.0033 'International Tables Vol C Tables 4.2.6.8 and 6.1.1.4'

loop_
_geom_angle_atom_site_label_1
_geom_angle_atom_site_label_2
_geom_angle_atom_site_label_3
_geom_angle_site_symmetry_1
_geom_angle
C1 N1 C5 . 117.88(11)
C6 O1 C7 . 115.40(11)
C9 O2 C8 5_656 112.92(11)
N1 C1 C2 . 122.72(12)
N1 C1 C9 . 115.13(12)
C2 C1 C9 . 122.16(12)
C3 C2 C1 . 118.86(12)
C3 C2 H2 . 120.6
C1 C2 H2 . 120.6
C2 C3 C4 . 119.12(13)
C2 C3 H3 . 120.4
C4 C3 H3 . 120.4
C3 C4 C5 . 118.78(13)
C3 C4 H4 . 120.6
C5 C4 H4 . 120.6
N1 C5 C4 . 122.63(12)
N1 C5 C6 . 114.87(11)
C4 C5 C6 . 122.46(12)
O1 C6 C5 . 114.17(11)
O1 C6 H6A . 108.7
C5 C6 H6A . 108.7
O1 C6 H6B . 108.7
C5 C6 H6B . 108.7
H6A C6 H6B . 107.6
O1 C7 C8 . 114.96(12)
O1 C7 H7A . 108.5
C8 C7 H7A . 108.5
O1 C7 H7B . 108.5
C8 C7 H7B . 108.5
H7A C7 H7B . 107.5
O2 C8 C7 . 109.41(12)
O2 C8 H8A . 109.8
C7 C8 H8A . 109.8
O2 C8 H8B . 109.8
C7 C8 H8B . 109.8
H8A C8 H8B . 108.2
O2 C9 C1 5_656 109.46(11)
O2 C9 H9A 5_656 109.8
C1 C9 H9A . 109.8
O2 C9 H9B 5_656 109.8
C1 C9 H9B . 109.8
H9A C9 H9B . 108.2

loop_
_geom_bond_atom_site_label_1
_geom_bond_atom_site_label_2
_geom_bond_site_symmetry_2
_geom_bond_distance
N1 C1 . 1.3391(17)
N1 C5 . 1.3431(17)
O1 C6 . 1.4218(17)
O1 C7 . 1.4273(18)
O2 C9 5_656 1.4154(16)
O2 C8 . 1.4210(17)
C1 C2 . 1.3864(19)
C1 C9 . 1.5009(19)
C2 C3 . 1.374(2)
C2 H2 . 0.9300
C3 C4 . 1.382(2)
C3 H3 . 0.9300
C4 C5 . 1.3841(19)
C4 H4 . 0.9300
C5 C6 . 1.5097(19)
C6 H6A . 0.9700
C6 H6B . 0.9700
C7 C8 . 1.501(2)
C7 H7A . 0.9700
C7 H7B . 0.9700
C8 H8A . 0.9700
C8 H8B . 0.9700
C9 O2 5_656 1.4154(16)
C9 H9A . 0.9700
C9 H9B . 0.9700
